data_4063560
loop_
_publ_author_name
'Kim, Youngmin'
'Jordan, Richard F.'

_publ_section_title
;
 Synthesis, Structures, and Ethylene Dimerization Reactivity of Palladium
 Alkyl Complexes That Contain a Chelating Phosphine--Trifluoroborate
 Ligand
;
_journal_issue 16
_journal_name_full Organometallics
_journal_page_first 4250
_journal_paper_doi 10.1021/om200472x
_journal_volume 30
_journal_year 2011
_chemical_formula_sum 'C35 H49 B Cl F3 K O7 P Pd'
_chemical_formula_weight 861.47
_chemical_name_systematic
; 
 ? 
;
_space_group_IT_number 2
_symmetry_space_group_name_Hall '-P 1'
_symmetry_space_group_name_H-M 'P -1'
_atom_sites_solution_hydrogens geom
_atom_sites_solution_primary direct
_atom_sites_solution_secondary difmap
_audit_creation_method SHELXL-97
_cell_angle_alpha 88.880(4)
_cell_angle_beta 88.417(4)
_cell_angle_gamma 80.507(4)
_cell_formula_units_Z 2
_cell_length_a 8.6347(18)
_cell_length_b 10.183(2)
_cell_length_c 21.685(5)
_cell_measurement_reflns_used 1024
_cell_measurement_temperature 100(2)
_cell_measurement_theta_max 28.28
_cell_measurement_theta_min 1.88
_cell_volume 1879.7(7)
_computing_structure_refinement 'SHELXL-97 (Sheldrick, 2008)'
_computing_structure_solution 'SHELXS-97 (Sheldrick, 2008)'
_diffrn_ambient_temperature 100(2)
_diffrn_measured_fraction_theta_full 0.962
_diffrn_measured_fraction_theta_max 0.962
_diffrn_radiation_monochromator graphite
_diffrn_radiation_source 'fine-focus sealed tube'
_diffrn_radiation_type MoK\a
_diffrn_radiation_wavelength 0.71073
_diffrn_reflns_av_R_equivalents 0.0266
_diffrn_reflns_av_sigmaI/netI 0.0443
_diffrn_reflns_limit_h_max 11
_diffrn_reflns_limit_h_min -11
_diffrn_reflns_limit_k_max 13
_diffrn_reflns_limit_k_min -13
_diffrn_reflns_limit_l_max 28
_diffrn_reflns_limit_l_min -28
_diffrn_reflns_number 22706
_diffrn_reflns_theta_full 28.28
_diffrn_reflns_theta_max 28.28
_diffrn_reflns_theta_min 1.88
_exptl_absorpt_coefficient_mu 0.779
_exptl_absorpt_correction_T_max 0.9403
_exptl_absorpt_correction_T_min 0.7668
_exptl_absorpt_correction_type multi-scan
_exptl_absorpt_process_details
;
absorption corrections were made based on correspondance of
equivalent intensities usingprogram SADABS (G. Sheldrick, Bruker 
Analytical X-ray Systems, Madison, WI)
;
_exptl_crystal_density_diffrn 1.522
_exptl_crystal_density_method 'not measured'
_exptl_crystal_F_000 888
_exptl_crystal_size_max 0.36
_exptl_crystal_size_mid 0.08
_exptl_crystal_size_min 0.08
_refine_diff_density_max 2.456
_refine_diff_density_min -2.202
_refine_diff_density_rms 0.097
_refine_ls_extinction_method none
_refine_ls_goodness_of_fit_ref 0.974
_refine_ls_hydrogen_treatment constr
_refine_ls_matrix_type full
_refine_ls_number_parameters 452
_refine_ls_number_reflns 8997
_refine_ls_number_restraints 0
_refine_ls_restrained_S_all 0.974
_refine_ls_R_factor_all 0.0484
_refine_ls_R_factor_gt 0.0406
_refine_ls_shift/su_max 0.648
_refine_ls_shift/su_mean 0.014
_refine_ls_structure_factor_coef Fsqd
_refine_ls_weighting_details 'calc w=1/[\s^2^(Fo^2^)+(0.0688P)^2^+0.6723P] where P=(Fo^2^+2Fc^2^)/3'
_refine_ls_weighting_scheme calc
_refine_ls_wR_factor_gt 0.1074
_refine_ls_wR_factor_ref 0.1118
_reflns_number_gt 7602
_reflns_number_total 8997
_reflns_threshold_expression >2sigma(I)
_cod_data_source_file om200472x_si_002.cif
_cod_data_source_block cpd3
_cod_depositor_comments
;

2021-05-16
Z value and formula fixed to values more according to usual
chemical conventions.                 miguel
;
_cod_original_formula_sum 'C70 H98 B2 Cl2 F6 K2 O14 P2 Pd2'
_cod_original_formula_weight 1722.94
_cod_original_formula_units_Z 1
_cod_original_sg_symbol_H-M P-1
_cod_database_code 4063560

loop_
_symmetry_equiv_pos_as_xyz
'x, y, z'
'-x, -y, -z'

loop_
_atom_site_label
_atom_site_type_symbol
_atom_site_fract_x
_atom_site_fract_y
_atom_site_fract_z
_atom_site_U_iso_or_equiv
_atom_site_adp_type
_atom_site_occupancy
_atom_site_symmetry_multiplicity
_atom_site_calc_flag
_atom_site_refinement_flags
B1 B 0.7674(4) 0.2011(3) 0.71809(14) 0.0185(6) Uani 1 1 d .
C1 C 0.6583(4) 0.6963(3) 0.76676(13) 0.0220(6) Uani 1 1 d .
H1A H 0.6712 0.7569 0.7320 0.033 Uiso 1 1 calc R
H1B H 0.7446 0.6951 0.7953 0.033 Uiso 1 1 calc R
H1C H 0.5580 0.7268 0.7884 0.033 Uiso 1 1 calc R
C2 C 0.7271(3) 0.5189(3) 0.88999(12) 0.0190(6) Uani 1 1 d .
C3 C 0.5688(4) 0.5668(3) 0.90230(14) 0.0258(6) Uani 1 1 d .
H3 H 0.4921 0.5490 0.8744 0.031 Uiso 1 1 calc R
C4 C 0.5223(4) 0.6397(3) 0.95441(15) 0.0300(7) Uani 1 1 d .
H4 H 0.4141 0.6723 0.9622 0.036 Uiso 1 1 calc R
C5 C 0.6338(4) 0.6652(3) 0.99534(15) 0.0316(7) Uani 1 1 d .
H5 H 0.6020 0.7148 1.0315 0.038 Uiso 1 1 calc R
C6 C 0.7899(4) 0.6187(3) 0.98372(15) 0.0337(8) Uani 1 1 d .
H6 H 0.8661 0.6365 1.0118 0.040 Uiso 1 1 calc R
C7 C 0.8370(4) 0.5458(3) 0.93111(14) 0.0265(6) Uani 1 1 d .
H7 H 0.9454 0.5141 0.9233 0.032 Uiso 1 1 calc R
C8 C 0.9945(3) 0.4030(3) 0.81534(12) 0.0167(5) Uani 1 1 d .
C9 C 1.0875(3) 0.2974(3) 0.84528(14) 0.0237(6) Uani 1 1 d .
H9 H 1.0398 0.2361 0.8699 0.028 Uiso 1 1 calc R
C10 C 1.2498(4) 0.2816(3) 0.83922(14) 0.0267(6) Uani 1 1 d .
H10 H 1.3128 0.2094 0.8597 0.032 Uiso 1 1 calc R
C11 C 1.3202(3) 0.3696(3) 0.80389(14) 0.0244(6) Uani 1 1 d .
H11 H 1.4314 0.3580 0.7998 0.029 Uiso 1 1 calc R
C12 C 1.2285(3) 0.4750(3) 0.77429(14) 0.0263(6) Uani 1 1 d .
H12 H 1.2766 0.5364 0.7499 0.032 Uiso 1 1 calc R
C13 C 1.0655(3) 0.4910(3) 0.78029(13) 0.0219(6) Uani 1 1 d .
H13 H 1.0027 0.5636 0.7599 0.026 Uiso 1 1 calc R
C14 C 0.7355(3) 0.2582(3) 0.83788(12) 0.0170(5) Uani 1 1 d .
C15 C 0.7035(3) 0.2223(3) 0.89876(13) 0.0218(6) Uani 1 1 d .
H15 H 0.7079 0.2838 0.9308 0.026 Uiso 1 1 calc R
C16 C 0.6653(4) 0.0983(3) 0.91302(14) 0.0252(6) Uani 1 1 d .
H16 H 0.6429 0.0749 0.9546 0.030 Uiso 1 1 calc R
C17 C 0.6602(4) 0.0089(3) 0.86641(14) 0.0248(6) Uani 1 1 d .
H17 H 0.6339 -0.0764 0.8758 0.030 Uiso 1 1 calc R
C18 C 0.6934(3) 0.0433(3) 0.80602(14) 0.0224(6) Uani 1 1 d .
H18 H 0.6896 -0.0197 0.7746 0.027 Uiso 1 1 calc R
C19 C 0.7322(3) 0.1676(3) 0.78962(13) 0.0174(5) Uani 1 1 d .
C20 C 0.8018(4) -0.1631(3) 0.60029(14) 0.0247(6) Uani 1 1 d .
H20A H 0.7319 -0.0934 0.6236 0.030 Uiso 1 1 calc R
H20B H 0.7727 -0.2506 0.6116 0.030 Uiso 1 1 calc R
C21 C 0.7853(4) -0.1373(3) 0.53210(14) 0.0255(6) Uani 1 1 d .
H21A H 0.8607 -0.2045 0.5096 0.031 Uiso 1 1 calc R
H21B H 0.6780 -0.1476 0.5203 0.031 Uiso 1 1 calc R
C22 C 0.6706(4) 0.0869(3) 0.50944(15) 0.0282(7) Uani 1 1 d .
H22A H 0.6125 0.0919 0.5496 0.034 Uiso 1 1 calc R
H22B H 0.6031 0.0576 0.4780 0.034 Uiso 1 1 calc R
C23 C 0.7082(4) 0.2218(3) 0.49177(14) 0.0283(7) Uani 1 1 d .
H23A H 0.7774 0.2150 0.4544 0.034 Uiso 1 1 calc R
H23B H 0.6102 0.2835 0.4824 0.034 Uiso 1 1 calc R
C24 C 0.8082(4) 0.4055(3) 0.53104(15) 0.0277(7) Uani 1 1 d .
H24A H 0.7059 0.4660 0.5321 0.033 Uiso 1 1 calc R
H24B H 0.8586 0.4142 0.4899 0.033 Uiso 1 1 calc R
C25 C 0.9106(4) 0.4423(3) 0.58001(14) 0.0268(7) Uani 1 1 d .
H25A H 0.9191 0.5379 0.5761 0.032 Uiso 1 1 calc R
H25B H 0.8648 0.4265 0.6213 0.032 Uiso 1 1 calc R
C26 C 1.1675(4) 0.3875(3) 0.61955(14) 0.0270(7) Uani 1 1 d .
H26A H 1.1234 0.3695 0.6609 0.032 Uiso 1 1 calc R
H26B H 1.1823 0.4819 0.6175 0.032 Uiso 1 1 calc R
C27 C 1.3215(4) 0.2984(3) 0.60910(15) 0.0282(7) Uani 1 1 d .
H27A H 1.3590 0.3113 0.5662 0.034 Uiso 1 1 calc R
H27B H 1.3995 0.3242 0.6372 0.034 Uiso 1 1 calc R
C28 C 1.3385(4) 0.1192(3) 0.68220(15) 0.0322(7) Uani 1 1 d .
H28A H 1.2559 0.1689 0.7093 0.039 Uiso 1 1 calc R
H28B H 1.4415 0.1389 0.6949 0.039 Uiso 1 1 calc R
C29 C 1.3362(4) -0.0272(3) 0.68873(16) 0.0345(8) Uani 1 1 d .
H29A H 1.4060 -0.0761 0.6569 0.041 Uiso 1 1 calc R
H29B H 1.3740 -0.0597 0.7298 0.041 Uiso 1 1 calc R
C30 C 1.1621(4) -0.1853(3) 0.68879(15) 0.0301(7) Uani 1 1 d .
H30A H 1.1900 -0.2174 0.7311 0.036 Uiso 1 1 calc R
H30B H 1.2324 -0.2405 0.6591 0.036 Uiso 1 1 calc R
C31 C 0.9943(4) -0.1957(3) 0.67724(14) 0.0278(7) Uani 1 1 d .
H31A H 0.9759 -0.2876 0.6862 0.033 Uiso 1 1 calc R
H31B H 0.9239 -0.1346 0.7046 0.033 Uiso 1 1 calc R
C32 C 0.1720(17) 0.9678(7) 0.9191(4) 0.249(8) Uani 1 1 d .
H32A H 0.1072 1.0544 0.9296 0.299 Uiso 1 1 calc R
H32B H 0.2843 0.9764 0.9212 0.299 Uiso 1 1 calc R
C33 C 0.1395(10) 0.9308(6) 0.8635(3) 0.112(3) Uani 1 1 d .
H33A H 0.2306 0.9304 0.8348 0.134 Uiso 1 1 calc R
H33B H 0.0481 0.9911 0.8467 0.134 Uiso 1 1 calc R
C34 C 0.1022(8) 0.7899(6) 0.8734(3) 0.097(2) Uani 1 1 d .
H34A H -0.0013 0.7826 0.8565 0.116 Uiso 1 1 calc R
H34B H 0.1836 0.7234 0.8534 0.116 Uiso 1 1 calc R
C35 C 0.1008(6) 0.7701(5) 0.9407(2) 0.0670(15) Uani 1 1 d .
H35A H -0.0051 0.7593 0.9566 0.080 Uiso 1 1 calc R
H35B H 0.1771 0.6910 0.9529 0.080 Uiso 1 1 calc R
Cl1 Cl 0.52841(8) 0.59917(7) 0.64579(3) 0.02215(15) Uani 1 1 d .
F1 F 0.7533(2) 0.09446(16) 0.67959(7) 0.0229(4) Uani 1 1 d .
F2 F 0.91664(19) 0.23525(16) 0.70727(7) 0.0224(4) Uani 1 1 d .
F3 F 0.6532(2) 0.31231(16) 0.69738(7) 0.0222(3) Uani 1 1 d .
K1 K 1.00840(7) 0.09865(6) 0.59706(3) 0.01897(13) Uani 1 1 d .
O1 O 0.8129(2) -0.0068(2) 0.51393(9) 0.0223(4) Uani 1 1 d .
O2 O 0.7845(3) 0.2714(2) 0.54137(10) 0.0256(5) Uani 1 1 d .
O3 O 1.0629(2) 0.36271(19) 0.57313(9) 0.0224(4) Uani 1 1 d .
O4 O 1.3119(2) 0.1600(2) 0.61930(9) 0.0253(5) Uani 1 1 d .
O5 O 1.1794(3) -0.0490(2) 0.68161(10) 0.0278(5) Uani 1 1 d .
O6 O 0.9619(2) -0.1615(2) 0.61452(9) 0.0237(4) Uani 1 1 d .
O7 O 0.1373(15) 0.8687(5) 0.9590(3) 0.293(7) Uani 1 1 d .
P1 P 0.78051(8) 0.42463(7) 0.81975(3) 0.01581(15) Uani 1 1 d .
Pd1 Pd 0.66027(2) 0.511733(19) 0.735040(9) 0.01515(7) Uani 1 1 d .

loop_
_atom_site_aniso_label
_atom_site_aniso_U_11
_atom_site_aniso_U_22
_atom_site_aniso_U_33
_atom_site_aniso_U_23
_atom_site_aniso_U_13
_atom_site_aniso_U_12
B1 0.0211(16) 0.0139(14) 0.0202(15) -0.0035(11) 0.0012(12) -0.0022(12)
C1 0.0277(16) 0.0142(13) 0.0246(15) -0.0003(11) 0.0000(12) -0.0044(11)
C2 0.0236(15) 0.0153(13) 0.0178(13) -0.0026(10) 0.0014(11) -0.0026(11)
C3 0.0239(16) 0.0284(16) 0.0252(15) -0.0043(12) -0.0016(12) -0.0040(12)
C4 0.0233(16) 0.0348(18) 0.0303(17) -0.0076(14) 0.0053(13) -0.0003(13)
C5 0.0373(19) 0.0318(17) 0.0242(16) -0.0084(13) 0.0034(13) -0.0009(14)
C6 0.0355(19) 0.0387(19) 0.0265(16) -0.0119(14) -0.0054(14) -0.0030(15)
C7 0.0227(16) 0.0304(16) 0.0256(15) -0.0072(12) 0.0010(12) -0.0013(12)
C8 0.0142(13) 0.0187(13) 0.0172(13) -0.0040(10) -0.0005(10) -0.0022(10)
C9 0.0217(15) 0.0206(14) 0.0284(15) 0.0035(12) -0.0008(12) -0.0027(11)
C10 0.0219(15) 0.0250(15) 0.0314(16) 0.0003(12) -0.0053(12) 0.0020(12)
C11 0.0154(14) 0.0286(16) 0.0299(16) -0.0090(12) 0.0005(11) -0.0047(12)
C12 0.0216(15) 0.0260(16) 0.0325(17) 0.0014(13) 0.0026(12) -0.0078(12)
C13 0.0219(15) 0.0189(14) 0.0243(15) 0.0027(11) -0.0002(11) -0.0026(11)
C14 0.0135(13) 0.0153(13) 0.0220(13) 0.0006(10) 0.0023(10) -0.0022(10)
C15 0.0197(14) 0.0223(14) 0.0230(14) -0.0014(11) 0.0026(11) -0.0023(11)
C16 0.0260(16) 0.0236(15) 0.0253(15) 0.0076(12) 0.0042(12) -0.0041(12)
C17 0.0254(16) 0.0185(14) 0.0312(16) 0.0051(12) 0.0014(12) -0.0071(12)
C18 0.0223(15) 0.0158(13) 0.0289(15) -0.0014(11) 0.0002(12) -0.0029(11)
C19 0.0133(13) 0.0159(13) 0.0226(14) 0.0006(10) 0.0002(10) -0.0014(10)
C20 0.0284(16) 0.0180(14) 0.0288(16) -0.0043(12) 0.0084(12) -0.0082(12)
C21 0.0257(16) 0.0214(15) 0.0305(16) -0.0064(12) 0.0054(12) -0.0077(12)
C22 0.0196(15) 0.0318(17) 0.0329(17) -0.0009(13) 0.0002(12) -0.0036(13)
C23 0.0221(16) 0.0329(17) 0.0292(16) 0.0053(13) -0.0036(12) -0.0021(13)
C24 0.0285(17) 0.0196(15) 0.0317(17) 0.0066(12) 0.0070(13) 0.0030(12)
C25 0.0318(17) 0.0170(14) 0.0299(16) -0.0005(12) 0.0083(13) -0.0008(12)
C26 0.0358(18) 0.0243(15) 0.0240(15) -0.0059(12) 0.0012(13) -0.0135(13)
C27 0.0286(17) 0.0302(17) 0.0290(16) -0.0016(13) 0.0003(13) -0.0147(13)
C28 0.0297(18) 0.0389(19) 0.0301(17) 0.0025(14) -0.0086(13) -0.0109(15)
C29 0.0277(18) 0.0388(19) 0.0357(18) 0.0082(15) -0.0057(14) -0.0021(14)
C30 0.0392(19) 0.0207(15) 0.0276(16) 0.0074(12) -0.0027(14) 0.0025(13)
C31 0.0371(18) 0.0191(14) 0.0262(16) 0.0043(12) 0.0059(13) -0.0034(13)
C32 0.54(2) 0.073(5) 0.185(9) 0.093(5) -0.259(12) -0.158(9)
C33 0.193(8) 0.060(4) 0.094(5) -0.033(3) 0.068(5) -0.062(4)
C34 0.123(5) 0.073(4) 0.104(5) -0.049(3) 0.049(4) -0.047(4)
C35 0.068(3) 0.060(3) 0.083(4) -0.032(3) 0.038(3) -0.042(3)
Cl1 0.0215(3) 0.0202(3) 0.0240(3) 0.0021(3) -0.0035(3) -0.0011(3)
F1 0.0295(9) 0.0162(8) 0.0236(8) -0.0049(6) 0.0009(7) -0.0048(7)
F2 0.0223(9) 0.0237(9) 0.0222(8) -0.0016(7) 0.0033(7) -0.0069(7)
F3 0.0246(9) 0.0176(8) 0.0244(9) -0.0025(6) -0.0028(7) -0.0030(7)
K1 0.0207(3) 0.0161(3) 0.0200(3) 0.0007(2) 0.0008(2) -0.0029(2)
O1 0.0190(10) 0.0220(10) 0.0259(11) 0.0000(8) 0.0017(8) -0.0043(8)
O2 0.0282(12) 0.0213(10) 0.0272(11) 0.0067(8) -0.0024(9) -0.0039(9)
O3 0.0258(11) 0.0175(10) 0.0235(10) -0.0033(8) 0.0020(8) -0.0026(8)
O4 0.0262(11) 0.0272(11) 0.0242(11) 0.0005(9) -0.0032(9) -0.0091(9)
O5 0.0262(12) 0.0221(11) 0.0344(12) 0.0066(9) -0.0036(9) -0.0021(9)
O6 0.0254(11) 0.0211(10) 0.0241(10) 0.0040(8) 0.0045(8) -0.0042(8)
O7 0.73(2) 0.064(3) 0.102(4) 0.025(3) -0.161(8) -0.081(7)
P1 0.0159(3) 0.0143(3) 0.0174(3) -0.0015(3) 0.0010(3) -0.0029(3)
Pd1 0.01490(12) 0.01279(11) 0.01776(11) -0.00033(7) 0.00052(8) -0.00241(7)

loop_
_atom_type_symbol
_atom_type_description
_atom_type_scat_dispersion_real
_atom_type_scat_dispersion_imag
_atom_type_scat_source
C C 0.0033 0.0016 'International Tables Vol C Tables 4.2.6.8 and 6.1.1.4'
H H 0.0000 0.0000 'International Tables Vol C Tables 4.2.6.8 and 6.1.1.4'
B B 0.0013 0.0007 'International Tables Vol C Tables 4.2.6.8 and 6.1.1.4'
F F 0.0171 0.0103 'International Tables Vol C Tables 4.2.6.8 and 6.1.1.4'
P P 0.1023 0.0942 'International Tables Vol C Tables 4.2.6.8 and 6.1.1.4'
Pd Pd -0.9988 1.0072 'International Tables Vol C Tables 4.2.6.8 and 6.1.1.4'
K K 0.2009 0.2494 'International Tables Vol C Tables 4.2.6.8 and 6.1.1.4'
O O 0.0106 0.0060 'International Tables Vol C Tables 4.2.6.8 and 6.1.1.4'
Cl Cl 0.1484 0.1585 'International Tables Vol C Tables 4.2.6.8 and 6.1.1.4'

loop_
_geom_angle_atom_site_label_1
_geom_angle_atom_site_label_2
_geom_angle_atom_site_label_3
_geom_angle
_geom_angle_site_symmetry_1
_geom_angle_site_symmetry_3
F2 B1 F1 107.9(2) . .
F2 B1 F3 107.4(2) . .
F1 B1 F3 106.2(2) . .
F2 B1 C19 113.3(2) . .
F1 B1 C19 112.1(2) . .
F3 B1 C19 109.7(2) . .
C7 C2 C3 118.8(3) . .
C7 C2 P1 122.8(2) . .
C3 C2 P1 118.5(2) . .
C4 C3 C2 120.8(3) . .
C3 C4 C5 119.8(3) . .
C6 C5 C4 120.0(3) . .
C5 C6 C7 120.3(3) . .
C2 C7 C6 120.4(3) . .
C13 C8 C9 119.2(3) . .
C13 C8 P1 119.2(2) . .
C9 C8 P1 121.6(2) . .
C10 C9 C8 120.0(3) . .
C11 C10 C9 120.6(3) . .
C10 C11 C12 119.7(3) . .
C11 C12 C13 119.8(3) . .
C8 C13 C12 120.7(3) . .
C15 C14 C19 120.6(2) . .
C15 C14 P1 120.1(2) . .
C19 C14 P1 119.3(2) . .
C16 C15 C14 120.8(3) . .
C17 C16 C15 119.5(3) . .
C16 C17 C18 120.0(3) . .
C17 C18 C19 122.3(3) . .
C18 C19 C14 116.8(3) . .
C18 C19 B1 119.4(2) . .
C14 C19 B1 123.7(2) . .
O6 C20 C21 107.5(2) . .
O1 C21 C20 112.6(2) . .
O1 C21 K1 60.61(13) . 2_756
C20 C21 K1 142.5(2) . 2_756
O1 C22 C23 109.7(2) . .
O2 C23 C22 109.1(2) . .
O2 C24 C25 109.1(2) . .
O3 C25 C24 108.5(2) . .
O3 C26 C27 108.5(2) . .
O4 C27 C26 112.8(2) . .
O4 C28 C29 109.4(3) . .
O5 C29 C28 108.3(3) . .
O5 C30 C31 108.0(2) . .
O6 C31 C30 108.9(2) . .
C33 C32 O7 105.6(6) . .
C32 C33 C34 104.3(6) . .
C35 C34 C33 104.6(4) . .
O7 C35 C34 103.3(5) . .
B1 F1 K1 101.36(16) . .
B1 F2 K1 100.92(15) . .
B1 F3 Pd1 118.55(15) . .
O5 K1 O2 163.12(7) . .
O5 K1 O6 62.26(7) . .
O2 K1 O6 118.53(7) . .
O5 K1 F1 85.89(6) . .
O2 K1 F1 79.00(6) . .
O6 K1 F1 71.13(5) . .
O5 K1 F2 76.98(6) . .
O2 K1 F2 87.22(6) . .
O6 K1 F2 107.63(6) . .
F1 K1 F2 47.63(5) . .
O5 K1 O3 118.79(7) . .
O2 K1 O3 61.37(6) . .
O6 K1 O3 177.12(6) . .
F1 K1 O3 111.42(5) . .
F2 K1 O3 75.25(5) . .
O5 K1 O1 123.34(7) . .
O2 K1 O1 62.56(6) . .
O6 K1 O1 61.60(6) . .
F1 K1 O1 83.30(6) . .
F2 K1 O1 127.53(6) . .
O3 K1 O1 116.93(6) . .
O5 K1 O4 62.76(6) . .
O2 K1 O4 122.42(7) . .
O6 K1 O4 118.14(6) . .
F1 K1 O4 129.30(6) . .
F2 K1 O4 85.22(6) . .
O3 K1 O4 61.50(6) . .
O1 K1 O4 146.89(6) . .
O5 K1 O1 99.81(7) . 2_756
O2 K1 O1 97.06(6) . 2_756
O6 K1 O1 86.46(6) . 2_756
F1 K1 O1 151.18(6) . 2_756
F2 K1 O1 161.19(6) . 2_756
O3 K1 O1 90.69(6) . 2_756
O1 K1 O1 69.90(7) . 2_756
O4 K1 O1 77.01(6) . 2_756
O5 K1 C21 112.30(8) . 2_756
O2 K1 C21 83.55(7) . 2_756
O6 K1 C21 111.87(7) . 2_756
F1 K1 C21 161.09(7) . 2_756
F2 K1 C21 139.01(6) . 2_756
O3 K1 C21 65.27(6) . 2_756
O1 K1 C21 82.23(7) . 2_756
O4 K1 C21 66.98(7) . 2_756
O1 K1 C21 25.45(6) 2_756 2_756
O5 K1 K1 115.89(5) . 2_756
O2 K1 K1 78.34(5) . 2_756
O6 K1 K1 71.04(5) . 2_756
F1 K1 K1 118.03(4) . 2_756
F2 K1 K1 162.03(4) . 2_756
O3 K1 K1 106.30(5) . 2_756
O1 K1 K1 35.39(4) . 2_756
O4 K1 K1 111.51(5) . 2_756
O1 K1 K1 34.51(4) 2_756 2_756
C21 K1 K1 50.33(5) 2_756 2_756
C22 O1 C21 112.5(2) . .
C22 O1 K1 107.31(17) . .
C21 O1 K1 112.53(16) . .
C22 O1 K1 120.13(17) . 2_756
C21 O1 K1 93.94(15) . 2_756
K1 O1 K1 110.10(7) . 2_756
C23 O2 C24 112.6(2) . .
C23 O2 K1 116.63(17) . .
C24 O2 K1 119.12(17) . .
C26 O3 C25 112.6(2) . .
C26 O3 K1 105.09(16) . .
C25 O3 K1 104.02(16) . .
C28 O4 C27 112.3(2) . .
C28 O4 K1 103.60(17) . .
C27 O4 K1 113.04(17) . .
C29 O5 C30 113.3(2) . .
C29 O5 K1 117.41(17) . .
C30 O5 K1 118.18(18) . .
C31 O6 C20 112.5(2) . .
C31 O6 K1 106.88(16) . .
C20 O6 K1 106.07(16) . .
C35 O7 C32 121.5(6) . .
C2 P1 C8 104.44(13) . .
C2 P1 C14 104.64(13) . .
C8 P1 C14 104.95(12) . .
C2 P1 Pd1 115.13(9) . .
C8 P1 Pd1 114.91(9) . .
C14 P1 Pd1 111.71(9) . .
C1 Pd1 F3 177.34(9) . .
C1 Pd1 P1 90.29(9) . .
F3 Pd1 P1 92.16(5) . .
C1 Pd1 Cl1 90.89(9) . .
F3 Pd1 Cl1 86.64(5) . .
P1 Pd1 Cl1 178.35(3) . .

loop_
_geom_bond_atom_site_label_1
_geom_bond_atom_site_label_2
_geom_bond_distance
_geom_bond_site_symmetry_2
B1 F2 1.402(4) .
B1 F1 1.406(3) .
B1 F3 1.446(4) .
B1 C19 1.613(4) .
C1 Pd1 2.011(3) .
C2 C7 1.383(4) .
C2 C3 1.393(4) .
C2 P1 1.824(3) .
C3 C4 1.378(4) .
C4 C5 1.386(5) .
C5 C6 1.371(5) .
C6 C7 1.388(4) .
C8 C13 1.373(4) .
C8 C9 1.393(4) .
C8 P1 1.824(3) .
C9 C10 1.386(4) .
C10 C11 1.373(4) .
C11 C12 1.383(4) .
C12 C13 1.393(4) .
C14 C15 1.396(4) .
C14 C19 1.412(4) .
C14 P1 1.833(3) .
C15 C16 1.385(4) .
C16 C17 1.380(4) .
C17 C18 1.384(4) .
C18 C19 1.399(4) .
C20 O6 1.427(4) .
C20 C21 1.503(4) .
C21 O1 1.434(3) .
C21 K1 3.330(3) 2_756
C22 O1 1.430(4) .
C22 C23 1.503(4) .
C23 O2 1.420(4) .
C24 O2 1.426(4) .
C24 C25 1.492(5) .
C25 O3 1.432(4) .
C26 O3 1.424(4) .
C26 C27 1.495(4) .
C27 O4 1.438(4) .
C28 O4 1.432(4) .
C28 C29 1.498(5) .
C29 O5 1.421(4) .
C30 O5 1.425(4) .
C30 C31 1.498(5) .
C31 O6 1.421(4) .
C32 C33 1.321(9) .
C32 O7 1.382(10) .
C33 C34 1.531(7) .
C34 C35 1.469(8) .
C35 O7 1.179(7) .
Cl1 Pd1 2.3569(8) .
F1 K1 2.8050(18) .
F2 K1 2.8172(17) .
F3 Pd1 2.2144(16) .
K1 O5 2.667(2) .
K1 O2 2.686(2) .
K1 O6 2.761(2) .
K1 O3 2.841(2) .
K1 O1 2.845(2) .
K1 O4 2.848(2) .
K1 O1 2.908(2) 2_756
K1 C21 3.330(3) 2_756
K1 K1 4.7157(14) 2_756
O1 K1 2.908(2) 2_756
P1 Pd1 2.2309(8) .

loop_
_geom_torsion_atom_site_label_1
_geom_torsion_atom_site_label_2
_geom_torsion_atom_site_label_3
_geom_torsion_atom_site_label_4
_geom_torsion
_geom_torsion_site_symmetry_1
_geom_torsion_site_symmetry_4
C7 C2 C3 C4 0.0(5) . .
P1 C2 C3 C4 -179.3(2) . .
C2 C3 C4 C5 -0.4(5) . .
C3 C4 C5 C6 0.4(5) . .
C4 C5 C6 C7 -0.2(5) . .
C3 C2 C7 C6 0.3(5) . .
P1 C2 C7 C6 179.6(3) . .
C5 C6 C7 C2 -0.2(5) . .
C13 C8 C9 C10 -0.4(4) . .
P1 C8 C9 C10 177.9(2) . .
C8 C9 C10 C11 0.1(5) . .
C9 C10 C11 C12 0.2(5) . .
C10 C11 C12 C13 -0.3(5) . .
C9 C8 C13 C12 0.3(4) . .
P1 C8 C13 C12 -177.9(2) . .
C11 C12 C13 C8 0.0(5) . .
C19 C14 C15 C16 -1.1(4) . .
P1 C14 C15 C16 178.3(2) . .
C14 C15 C16 C17 0.5(5) . .
C15 C16 C17 C18 0.1(5) . .
C16 C17 C18 C19 -0.2(5) . .
C17 C18 C19 C14 -0.3(4) . .
C17 C18 C19 B1 -179.3(3) . .
C15 C14 C19 C18 0.9(4) . .
P1 C14 C19 C18 -178.5(2) . .
C15 C14 C19 B1 179.9(3) . .
P1 C14 C19 B1 0.5(4) . .
F2 B1 C19 C18 -122.4(3) . .
F1 B1 C19 C18 0.0(4) . .
F3 B1 C19 C18 117.7(3) . .
F2 B1 C19 C14 58.7(4) . .
F1 B1 C19 C14 -178.9(2) . .
F3 B1 C19 C14 -61.2(3) . .
O6 C20 C21 O1 -64.9(3) . .
O6 C20 C21 K1 5.8(4) . 2_756
O1 C22 C23 O2 -68.1(3) . .
O2 C24 C25 O3 65.6(3) . .
O3 C26 C27 O4 -67.1(3) . .
O4 C28 C29 O5 -70.3(3) . .
O5 C30 C31 O6 65.4(3) . .
O7 C32 C33 C34 -7.2(13) . .
C32 C33 C34 C35 7.0(10) . .
C33 C34 C35 O7 -3.6(9) . .
F2 B1 F1 K1 -14.1(2) . .
F3 B1 F1 K1 100.73(19) . .
C19 B1 F1 K1 -139.55(19) . .
F1 B1 F2 K1 14.0(2) . .
F3 B1 F2 K1 -100.00(18) . .
C19 B1 F2 K1 138.73(19) . .
F2 B1 F3 Pd1 -54.9(2) . .
F1 B1 F3 Pd1 -170.13(14) . .
C19 B1 F3 Pd1 68.6(2) . .
B1 F1 K1 O5 85.11(16) . .
B1 F1 K1 O2 -87.34(16) . .
B1 F1 K1 O6 147.16(17) . .
B1 F1 K1 F2 9.00(15) . .
B1 F1 K1 O3 -34.26(17) . .
B1 F1 K1 O1 -150.61(16) . .
B1 F1 K1 O4 35.79(18) . .
B1 F1 K1 O1 -171.98(16) . 2_756
B1 F1 K1 C21 -110.3(2) . 2_756
B1 F1 K1 K1 -157.66(15) . 2_756
B1 F2 K1 O5 -105.40(16) . .
B1 F2 K1 O2 68.61(16) . .
B1 F2 K1 O6 -50.49(16) . .
B1 F2 K1 F1 -9.01(15) . .
B1 F2 K1 O3 129.71(16) . .
B1 F2 K1 O1 16.86(18) . .
B1 F2 K1 O4 -168.53(16) . .
B1 F2 K1 O1 172.45(19) . 2_756
B1 F2 K1 C21 145.46(17) . 2_756
B1 F2 K1 K1 32.3(2) . 2_756
C23 C22 O1 C21 178.7(2) . .
C23 C22 O1 K1 54.4(3) . .
C23 C22 O1 K1 -72.3(3) . 2_756
C20 C21 O1 C22 -96.3(3) . .
K1 C21 O1 C22 125.0(2) 2_756 .
C20 C21 O1 K1 25.1(3) . .
K1 C21 O1 K1 -113.68(12) 2_756 .
C20 C21 O1 K1 138.7(2) . 2_756
O5 K1 O1 C22 138.99(17) . .
O2 K1 O1 C22 -22.64(16) . .
O6 K1 O1 C22 130.55(18) . .
F1 K1 O1 C22 58.41(17) . .
F2 K1 O1 C22 39.47(19) . .
O3 K1 O1 C22 -52.25(18) . .
O4 K1 O1 C22 -130.68(18) . .
O1 K1 O1 C22 -132.37(19) 2_756 .
C21 K1 O1 C22 -109.37(18) 2_756 .
K1 K1 O1 C22 -132.37(19) 2_756 .
O5 K1 O1 C21 14.72(19) . .
O2 K1 O1 C21 -146.91(18) . .
O6 K1 O1 C21 6.28(16) . .
F1 K1 O1 C21 -65.86(17) . .
F2 K1 O1 C21 -84.80(18) . .
O3 K1 O1 C21 -176.52(16) . .
O4 K1 O1 C21 105.05(19) . .
O1 K1 O1 C21 103.36(18) 2_756 .
C21 K1 O1 C21 126.36(15) 2_756 .
K1 K1 O1 C21 103.36(18) 2_756 .
O5 K1 O1 K1 -88.64(9) . 2_756
O2 K1 O1 K1 109.73(8) . 2_756
O6 K1 O1 K1 -97.08(8) . 2_756
F1 K1 O1 K1 -169.22(7) . 2_756
F2 K1 O1 K1 171.84(6) . 2_756
O3 K1 O1 K1 80.12(8) . 2_756
O4 K1 O1 K1 1.69(14) . 2_756
O1 K1 O1 K1 0.0 2_756 2_756
C21 K1 O1 K1 23.00(7) 2_756 2_756
C22 C23 O2 C24 -173.3(2) . .
C22 C23 O2 K1 43.7(3) . .
C25 C24 O2 C23 -171.1(2) . .
C25 C24 O2 K1 -29.2(3) . .
O5 K1 O2 C23 -126.5(3) . .
O6 K1 O2 C23 -38.4(2) . .
F1 K1 O2 C23 -99.70(19) . .
F2 K1 O2 C23 -147.02(19) . .
O3 K1 O2 C23 138.3(2) . .
O1 K1 O2 C23 -11.59(18) . .
O4 K1 O2 C23 130.43(19) . .
O1 K1 O2 C23 51.4(2) 2_756 .
C21 K1 O2 C23 72.98(19) 2_756 .
K1 K1 O2 C23 22.23(18) 2_756 .
O5 K1 O2 C24 93.0(3) . .
O6 K1 O2 C24 -178.86(18) . .
F1 K1 O2 C24 119.9(2) . .
F2 K1 O2 C24 72.56(19) . .
O3 K1 O2 C24 -2.14(18) . .
O1 K1 O2 C24 -152.0(2) . .
O4 K1 O2 C24 -10.0(2) . .
O1 K1 O2 C24 -89.05(19) 2_756 .
C21 K1 O2 C24 -67.4(2) 2_756 .
K1 K1 O2 C24 -118.20(19) 2_756 .
C27 C26 O3 C25 179.0(2) . .
C27 C26 O3 K1 66.5(2) . .
C24 C25 O3 C26 -177.8(2) . .
C24 C25 O3 K1 -64.6(2) . .
O5 K1 O3 C26 -8.51(18) . .
O2 K1 O3 C26 152.23(18) . .
F1 K1 O3 C26 88.83(17) . .
F2 K1 O3 C26 57.26(16) . .
O1 K1 O3 C26 -177.80(16) . .
O4 K1 O3 C26 -35.31(16) . .
O1 K1 O3 C26 -110.10(17) 2_756 .
C21 K1 O3 C26 -111.43(18) 2_756 .
K1 K1 O3 C26 -141.33(16) 2_756 .
O5 K1 O3 C25 -127.00(16) . .
O2 K1 O3 C25 33.74(16) . .
F1 K1 O3 C25 -29.66(17) . .
F2 K1 O3 C25 -61.23(16) . .
O1 K1 O3 C25 63.71(17) . .
O4 K1 O3 C25 -153.80(18) . .
O1 K1 O3 C25 131.41(16) 2_756 .
C21 K1 O3 C25 130.08(18) 2_756 .
K1 K1 O3 C25 100.18(16) 2_756 .
C29 C28 O4 C27 -176.7(3) . .
C29 C28 O4 K1 61.0(3) . .
C26 C27 O4 C28 -88.8(3) . .
C26 C27 O4 K1 28.0(3) . .
O5 K1 O4 C28 -28.18(17) . .
O2 K1 O4 C28 133.26(18) . .
O6 K1 O4 C28 -57.82(19) . .
F1 K1 O4 C28 30.1(2) . .
F2 K1 O4 C28 49.63(18) . .
O3 K1 O4 C28 125.42(19) . .
O1 K1 O4 C28 -138.20(18) . .
O1 K1 O4 C28 -136.57(18) 2_756 .
C21 K1 O4 C28 -161.22(19) 2_756 .
K1 K1 O4 C28 -137.14(17) 2_756 .
O5 K1 O4 C27 -149.94(19) . .
O2 K1 O4 C27 11.5(2) . .
O6 K1 O4 C27 -179.58(17) . .
F1 K1 O4 C27 -91.65(18) . .
F2 K1 O4 C27 -72.13(18) . .
O3 K1 O4 C27 3.67(17) . .
O1 K1 O4 C27 100.0(2) . .
O1 K1 O4 C27 101.68(18) 2_756 .
C21 K1 O4 C27 77.02(18) 2_756 .
K1 K1 O4 C27 101.10(17) 2_756 .
C28 C29 O5 C30 -178.2(3) . .
C28 C29 O5 K1 38.4(3) . .
C31 C30 O5 C29 -177.3(3) . .
C31 C30 O5 K1 -34.2(3) . .
O2 K1 O5 C29 -118.1(3) . .
O6 K1 O5 C29 144.7(2) . .
F1 K1 O5 C29 -144.5(2) . .
F2 K1 O5 C29 -97.1(2) . .
O3 K1 O5 C29 -32.3(2) . .
O1 K1 O5 C29 136.3(2) . .
O4 K1 O5 C29 -5.8(2) . .
O1 K1 O5 C29 64.0(2) 2_756 .
C21 K1 O5 C29 40.9(2) 2_756 .
K1 K1 O5 C29 96.2(2) 2_756 .
O2 K1 O5 C30 100.3(3) . .
O6 K1 O5 C30 3.12(19) . .
F1 K1 O5 C30 73.9(2) . .
F2 K1 O5 C30 121.3(2) . .
O3 K1 O5 C30 -173.83(19) . .
O1 K1 O5 C30 -5.3(2) . .
O4 K1 O5 C30 -147.4(2) . .
O1 K1 O5 C30 -77.6(2) 2_756 .
C21 K1 O5 C30 -100.7(2) 2_756 .
K1 K1 O5 C30 -45.3(2) 2_756 .
C30 C31 O6 C20 -177.4(2) . .
C30 C31 O6 K1 -61.4(2) . .
C21 C20 O6 C31 -175.2(2) . .
C21 C20 O6 K1 68.3(2) . .
O5 K1 O6 C31 29.95(17) . .
O2 K1 O6 C31 -130.91(17) . .
F1 K1 O6 C31 -65.45(17) . .
F2 K1 O6 C31 -34.31(18) . .
O1 K1 O6 C31 -158.01(19) . .
O4 K1 O6 C31 59.74(18) . .
O1 K1 O6 C31 132.97(18) 2_756 .
C21 K1 O6 C31 134.49(17) 2_756 .
K1 K1 O6 C31 164.57(18) 2_756 .
O5 K1 O6 C20 150.16(18) . .
O2 K1 O6 C20 -10.70(18) . .
F1 K1 O6 C20 54.76(16) . .
F2 K1 O6 C20 85.89(16) . .
O1 K1 O6 C20 -37.80(15) . .
O4 K1 O6 C20 179.95(15) . .
O1 K1 O6 C20 -106.82(16) 2_756 .
C21 K1 O6 C20 -105.31(17) 2_756 .
K1 K1 O6 C20 -75.22(16) 2_756 .
C34 C35 O7 C32 -1.1(15) . .
C33 C32 O7 C35 6.0(18) . .
C7 C2 P1 C8 -7.6(3) . .
C3 C2 P1 C8 171.8(2) . .
C7 C2 P1 C14 102.5(3) . .
C3 C2 P1 C14 -78.2(2) . .
C7 C2 P1 Pd1 -134.5(2) . .
C3 C2 P1 Pd1 44.8(3) . .
C13 C8 P1 C2 -95.4(2) . .
C9 C8 P1 C2 86.4(3) . .
C13 C8 P1 C14 154.8(2) . .
C9 C8 P1 C14 -23.4(3) . .
C13 C8 P1 Pd1 31.7(3) . .
C9 C8 P1 Pd1 -146.5(2) . .
C15 C14 P1 C2 -12.5(3) . .
C19 C14 P1 C2 166.9(2) . .
C15 C14 P1 C8 97.2(2) . .
C19 C14 P1 C8 -83.4(2) . .
C15 C14 P1 Pd1 -137.7(2) . .
C19 C14 P1 Pd1 41.7(2) . .
B1 F3 Pd1 P1 -23.99(18) . .
B1 F3 Pd1 Cl1 157.13(18) . .
C2 P1 Pd1 C1 33.14(13) . .
C8 P1 Pd1 C1 -88.30(13) . .
C14 P1 Pd1 C1 152.30(13) . .
C2 P1 Pd1 F3 -145.83(11) . .
C8 P1 Pd1 F3 92.74(11) . .
C14 P1 Pd1 F3 -26.67(10) . .
